data_7201765
loop_
_publ_author_name
'Marten, J.'
'Seichter, W.'
'Weber, E.'
'B\"ohme, U.'

_publ_section_title
;
 Crystalline packings of diketoarylhydrazones controlled by a methyl
 for trifluoromethyl structural change
;
_journal_issue 5
_journal_name_full CrystEngComm
_journal_page_first 541
_journal_paper_doi 10.1039/b715090c
_journal_volume 10
_journal_year 2008
_chemical_formula_sum 'C11 H8 F3 I N2 O2'
_chemical_formula_weight 384.09
_chemical_name_systematic
;
?
;
_space_group_IT_number 15
_symmetry_cell_setting monoclinic
_symmetry_space_group_name_Hall '-C 2yc'
_symmetry_space_group_name_H-M 'C 1 2/c 1'
_atom_sites_solution_hydrogens geom
_atom_sites_solution_primary direct
_atom_sites_solution_secondary difmap
_audit_creation_method SHELXL-97
_cell_angle_alpha 90.00
_cell_angle_beta 95.9040(10)
_cell_angle_gamma 90.00
_cell_formula_units_Z 8
_cell_length_a 19.8553(5)
_cell_length_b 7.8980(2)
_cell_length_c 17.0579(4)
_cell_measurement_temperature 153(2)
_cell_volume 2660.78(11)
_computing_cell_refinement 'SAINT-NT (Bruker, 2003)'
_computing_data_collection 'SMART APEX2 (Bruker-AXS)'
_computing_data_reduction SAINT
_computing_molecular_graphics SHELXTL
_computing_publication_material SHELXTL
_computing_structure_refinement 'SHELXL-97 (Sheldrick, 1997)'
_computing_structure_solution 'SHELXS-97 (Sheldrick, 1990)'
_diffrn_ambient_temperature 153(2)
_diffrn_measured_fraction_theta_full 0.996
_diffrn_measured_fraction_theta_max 0.996
_diffrn_measurement_device_type 'CCD area detector'
_diffrn_measurement_method 'phi and omega scans'
_diffrn_radiation_monochromator graphite
_diffrn_radiation_source 'fine-focus sealed tube'
_diffrn_radiation_type MoK\a
_diffrn_radiation_wavelength 0.71073
_diffrn_reflns_av_R_equivalents 0.0248
_diffrn_reflns_av_sigmaI/netI 0.0219
_diffrn_reflns_limit_h_max 34
_diffrn_reflns_limit_h_min -34
_diffrn_reflns_limit_k_max 13
_diffrn_reflns_limit_k_min -13
_diffrn_reflns_limit_l_max 29
_diffrn_reflns_limit_l_min -29
_diffrn_reflns_number 31049
_diffrn_reflns_theta_full 37.71
_diffrn_reflns_theta_max 37.71
_diffrn_reflns_theta_min 2.06
_diffrn_standards_decay_% 0
_exptl_absorpt_coefficient_mu 2.441
_exptl_absorpt_correction_T_max 0.4494
_exptl_absorpt_correction_T_min 0.3317
_exptl_absorpt_correction_type multi-scan
_exptl_absorpt_process_details 'SADABS (Sheldrick, 2002)'
_exptl_crystal_colour red
_exptl_crystal_density_diffrn 1.918
_exptl_crystal_density_method 'not measured'
_exptl_crystal_description irregular
_exptl_crystal_F_000 1472
_exptl_crystal_size_max 0.58
_exptl_crystal_size_mid 0.41
_exptl_crystal_size_min 0.39
_refine_diff_density_max 0.924
_refine_diff_density_min -0.894
_refine_diff_density_rms 0.070
_refine_ls_extinction_method none
_refine_ls_goodness_of_fit_ref 0.918
_refine_ls_hydrogen_treatment mixed
_refine_ls_matrix_type full
_refine_ls_number_parameters 177
_refine_ls_number_reflns 7084
_refine_ls_number_restraints 0
_refine_ls_restrained_S_all 0.918
_refine_ls_R_factor_all 0.0793
_refine_ls_R_factor_gt 0.0374
_refine_ls_shift/su_max 0.001
_refine_ls_shift/su_mean 0.000
_refine_ls_structure_factor_coef Fsqd
_refine_ls_weighting_details 'calc w=1/[\s^2^(Fo^2^)+(0.0426P)^2^+4.0122P] where P=(Fo^2^+2Fc^2^)/3'
_refine_ls_weighting_scheme calc
_refine_ls_wR_factor_gt 0.0930
_refine_ls_wR_factor_ref 0.1143
_reflns_number_gt 3615
_reflns_number_total 7084
_reflns_threshold_expression >2sigma(I)
_cod_data_source_file b715090c.txt
_cod_data_source_block jama_8_0m
_cod_depositor_comments
;
The following automatic conversions were performed:
'_exptl_absorpt_correction_type' value 'multi scan' changed to
'multi-scan' according to
'/home/saulius/struct/CIF-dictionaries/cif_core.dic' dictionary named
'cif_core.dic' version 2.4.1 from 2010-06-29.

Automatic conversion script
Id: cif_fix_enum 1527 2010-12-29 10:47:43Z saulius 
;
_cod_original_sg_symbol_H-M 'C 2/c'
_cod_database_code 7201765

loop_
_symmetry_equiv_pos_as_xyz
'x, y, z'
'-x, y, -z+1/2'
'x+1/2, y+1/2, z'
'-x+1/2, y+1/2, -z+1/2'
'-x, -y, -z'
'x, -y, z-1/2'
'-x+1/2, -y+1/2, -z'
'x+1/2, -y+1/2, z-1/2'

loop_
_atom_site_label
_atom_site_type_symbol
_atom_site_fract_x
_atom_site_fract_y
_atom_site_fract_z
_atom_site_U_iso_or_equiv
_atom_site_adp_type
_atom_site_occupancy
_atom_site_symmetry_multiplicity
_atom_site_calc_flag
_atom_site_refinement_flags
_atom_site_disorder_assembly
_atom_site_disorder_group
I1 I 1.098526(10) 0.91297(3) 1.190525(11) 0.07107(9) Uani 1 1 d . . .
F1 F 0.78231(14) 0.4079(3) 0.95769(12) 0.1121(9) Uani 1 1 d . . .
F2 F 0.68538(12) 0.4614(5) 0.89633(17) 0.1427(12) Uani 1 1 d . . .
F3 F 0.75480(13) 0.6601(4) 0.92806(14) 0.1081(8) Uani 1 1 d . . .
O1 O 0.74059(11) 0.3996(3) 0.77365(13) 0.0809(7) Uani 1 1 d . . .
O2 O 0.92578(11) 0.6092(3) 0.72719(12) 0.0760(6) Uani 1 1 d . . .
N1 N 0.87823(10) 0.5950(2) 0.87670(11) 0.0459(4) Uani 1 1 d . . .
N2 N 0.93956(10) 0.6509(3) 0.87855(12) 0.0501(4) Uani 1 1 d . . .
H2 H 0.9539(15) 0.656(4) 0.8348(19) 0.060(8) Uiso 1 1 d . . .
C1 C 0.75038(16) 0.5030(6) 0.90227(19) 0.0812(9) Uani 1 1 d . . .
C2 C 0.77687(12) 0.4783(4) 0.82161(14) 0.0549(5) Uani 1 1 d . . .
C3 C 0.84327(11) 0.5463(3) 0.81021(12) 0.0462(4) Uani 1 1 d . . .
C4 C 0.86781(13) 0.5577(3) 0.73165(14) 0.0543(5) Uani 1 1 d . . .
C5 C 0.82374(16) 0.5152(5) 0.65872(16) 0.0743(8) Uani 1 1 d . . .
H5A H 0.8451 0.5542 0.6127 0.111 Uiso 1 1 calc R . .
H5B H 0.7798 0.5710 0.6597 0.111 Uiso 1 1 calc R . .
H5C H 0.8172 0.3923 0.6556 0.111 Uiso 1 1 calc R . .
C6 C 0.97381(11) 0.7069(3) 0.94995(12) 0.0466(4) Uani 1 1 d . . .
C7 C 0.94553(14) 0.6928(4) 1.02049(14) 0.0588(6) Uani 1 1 d . . .
H7 H 0.9018 0.6448 1.0215 0.071 Uiso 1 1 calc R . .
C8 C 0.98106(14) 0.7487(4) 1.08934(14) 0.0625(6) Uani 1 1 d . . .
H8 H 0.9621 0.7379 1.1380 0.075 Uiso 1 1 calc R . .
C9 C 1.04422(12) 0.8203(3) 1.08748(14) 0.0521(5) Uani 1 1 d . . .
C10 C 1.07230(13) 0.8349(4) 1.01726(16) 0.0605(6) Uani 1 1 d . . .
H10 H 1.1159 0.8839 1.0163 0.073 Uiso 1 1 calc R . .
C11 C 1.03709(13) 0.7784(4) 0.94852(15) 0.0586(6) Uani 1 1 d . . .
H11 H 1.0564 0.7886 0.9000 0.070 Uiso 1 1 calc R . .

loop_
_atom_site_aniso_label
_atom_site_aniso_U_11
_atom_site_aniso_U_22
_atom_site_aniso_U_33
_atom_site_aniso_U_23
_atom_site_aniso_U_13
_atom_site_aniso_U_12
I1 0.07922(14) 0.06381(13) 0.06445(12) -0.00449(8) -0.02019(9) 0.00141(8)
F1 0.1204(18) 0.154(2) 0.0626(11) 0.0443(13) 0.0130(11) -0.0107(15)
F2 0.0676(12) 0.260(4) 0.1065(17) -0.004(2) 0.0372(12) -0.0362(18)
F3 0.1075(16) 0.129(2) 0.0930(15) -0.0218(15) 0.0362(13) 0.0270(15)
O1 0.0650(12) 0.1085(19) 0.0660(12) 0.0094(11) -0.0082(9) -0.0237(11)
O2 0.0669(12) 0.1135(19) 0.0501(10) -0.0077(10) 0.0186(9) -0.0180(11)
N1 0.0512(9) 0.0438(9) 0.0424(8) 0.0032(7) 0.0037(7) 0.0015(7)
N2 0.0569(11) 0.0532(10) 0.0410(9) -0.0005(8) 0.0084(8) -0.0033(9)
C1 0.0622(17) 0.122(3) 0.0621(17) 0.0089(19) 0.0174(13) -0.0021(18)
C2 0.0494(11) 0.0651(15) 0.0494(11) 0.0122(11) 0.0011(9) 0.0011(10)
C3 0.0498(11) 0.0482(11) 0.0404(9) 0.0013(8) 0.0040(8) 0.0036(9)
C4 0.0618(14) 0.0589(14) 0.0427(10) -0.0036(10) 0.0080(9) 0.0018(11)
C5 0.0805(19) 0.098(2) 0.0449(12) -0.0133(14) 0.0073(12) -0.0084(17)
C6 0.0533(11) 0.0438(10) 0.0424(9) 0.0006(8) 0.0035(8) 0.0007(9)
C7 0.0629(14) 0.0695(16) 0.0443(11) 0.0024(11) 0.0065(10) -0.0195(12)
C8 0.0704(15) 0.0746(17) 0.0428(10) 0.0011(11) 0.0077(10) -0.0163(13)
C9 0.0586(12) 0.0465(12) 0.0490(11) 0.0006(9) -0.0044(9) 0.0017(9)
C10 0.0467(12) 0.0695(16) 0.0655(15) -0.0062(13) 0.0069(10) -0.0062(11)
C11 0.0540(13) 0.0716(16) 0.0520(12) -0.0040(11) 0.0137(10) -0.0036(11)

loop_
_atom_type_symbol
_atom_type_description
_atom_type_scat_dispersion_real
_atom_type_scat_dispersion_imag
_atom_type_scat_source
C C 0.0033 0.0016 'International Tables Vol C Tables 4.2.6.8 and 6.1.1.4'
H H 0.0000 0.0000 'International Tables Vol C Tables 4.2.6.8 and 6.1.1.4'
N N 0.0061 0.0033 'International Tables Vol C Tables 4.2.6.8 and 6.1.1.4'
O O 0.0106 0.0060 'International Tables Vol C Tables 4.2.6.8 and 6.1.1.4'
F F 0.0171 0.0103 'International Tables Vol C Tables 4.2.6.8 and 6.1.1.4'
I I -0.4742 1.8119 'International Tables Vol C Tables 4.2.6.8 and 6.1.1.4'

loop_
_geom_angle_atom_site_label_1
_geom_angle_atom_site_label_2
_geom_angle_atom_site_label_3
_geom_angle
_geom_angle_site_symmetry_1
_geom_angle_site_symmetry_3
_geom_angle_publ_flag
N2 N1 C3 121.97(19) . . ?
N1 N2 C6 119.99(19) . . ?
F3 C1 F1 106.7(3) . . ?
F3 C1 F2 106.9(3) . . ?
F1 C1 F2 107.8(3) . . ?
F3 C1 C2 113.7(3) . . ?
F1 C1 C2 112.8(3) . . ?
F2 C1 C2 108.7(3) . . ?
O1 C2 C3 125.9(2) . . ?
O1 C2 C1 116.0(3) . . ?
C3 C2 C1 118.2(2) . . ?
N1 C3 C2 113.26(19) . . ?
N1 C3 C4 124.6(2) . . ?
C2 C3 C4 122.2(2) . . ?
O2 C4 C3 118.4(2) . . ?
O2 C4 C5 119.8(2) . . ?
C3 C4 C5 121.8(2) . . ?
C11 C6 C7 120.0(2) . . ?
C11 C6 N2 118.3(2) . . ?
C7 C6 N2 121.7(2) . . ?
C8 C7 C6 119.8(2) . . ?
C7 C8 C9 119.9(2) . . ?
C10 C9 C8 120.3(2) . . ?
C10 C9 I1 118.72(18) . . ?
C8 C9 I1 120.95(18) . . ?
C11 C10 C9 119.9(2) . . ?
C10 C11 C6 120.1(2) . . ?

loop_
_geom_bond_atom_site_label_1
_geom_bond_atom_site_label_2
_geom_bond_distance
_geom_bond_site_symmetry_2
_geom_bond_publ_flag
I1 C9 2.097(2) . ?
F1 C1 1.318(4) . ?
F2 C1 1.326(4) . ?
F3 C1 1.317(5) . ?
O1 C2 1.206(3) . ?
O2 C4 1.230(3) . ?
N1 N2 1.293(3) . ?
N1 C3 1.324(3) . ?
N2 C6 1.404(3) . ?
C1 C2 1.535(4) . ?
C2 C3 1.455(3) . ?
C3 C4 1.475(3) . ?
C4 C5 1.484(4) . ?
C6 C11 1.380(3) . ?
C6 C7 1.384(3) . ?
C7 C8 1.379(3) . ?
C8 C9 1.379(4) . ?
C9 C10 1.377(4) . ?
C10 C11 1.376(4) . ?

loop_
_geom_torsion_atom_site_label_1
_geom_torsion_atom_site_label_2
_geom_torsion_atom_site_label_3
_geom_torsion_atom_site_label_4
_geom_torsion
_geom_torsion_site_symmetry_1
_geom_torsion_site_symmetry_2
_geom_torsion_site_symmetry_3
_geom_torsion_site_symmetry_4
_geom_torsion_publ_flag
C3 N1 N2 C6 177.7(2) . . . . ?
F3 C1 C2 O1 -132.1(3) . . . . ?
F1 C1 C2 O1 106.3(3) . . . . ?
F2 C1 C2 O1 -13.2(5) . . . . ?
F3 C1 C2 C3 49.7(4) . . . . ?
F1 C1 C2 C3 -71.9(4) . . . . ?
F2 C1 C2 C3 168.5(3) . . . . ?
N2 N1 C3 C2 176.6(2) . . . . ?
N2 N1 C3 C4 -3.3(4) . . . . ?
O1 C2 C3 N1 -166.3(3) . . . . ?
C1 C2 C3 N1 11.8(4) . . . . ?
O1 C2 C3 C4 13.6(4) . . . . ?
C1 C2 C3 C4 -168.4(3) . . . . ?
N1 C3 C4 O2 3.2(4) . . . . ?
C2 C3 C4 O2 -176.6(3) . . . . ?
N1 C3 C4 C5 -174.4(3) . . . . ?
C2 C3 C4 C5 5.7(4) . . . . ?
N1 N2 C6 C11 -174.9(2) . . . . ?
N1 N2 C6 C7 4.7(4) . . . . ?
C11 C6 C7 C8 -0.7(4) . . . . ?
N2 C6 C7 C8 179.7(3) . . . . ?
C6 C7 C8 C9 0.8(4) . . . . ?
C7 C8 C9 C10 -0.6(4) . . . . ?
C7 C8 C9 I1 178.2(2) . . . . ?
C8 C9 C10 C11 0.2(4) . . . . ?
I1 C9 C10 C11 -178.6(2) . . . . ?
C9 C10 C11 C6 -0.1(4) . . . . ?
C7 C6 C11 C10 0.3(4) . . . . ?
N2 C6 C11 C10 180.0(2) . . . . ?

loop_
_cod_related_entry_id
_cod_related_entry_database
_cod_related_entry_code
1 ChemSpider 21194671
